data_4026383
loop_
_publ_author_name
'Thi My Uyen Ton'
'Ciputra Tejo'
'Stefani Tania'
'Joyce Wei Wei Chang'
'Philip Wai Hong Chan'

_publ_section_title
;
 Iron(II)-Catalyzed Amidation of Aldehydes with Iminoiodinanes at Room
 Temperature and under Microwave-Assisted Conditions
;
_journal_name_full 'Journal of Organic Chemistry'
_journal_page_first 4894
_journal_page_last 4904
_journal_paper_doi 10.1021/jo200284a
_journal_volume 76
_journal_year 2011
_chemical_formula_moiety 'C20 H20 Cl2 Fe N4'
_chemical_formula_sum 'C20 H20 Cl2 Fe N4'
_chemical_formula_weight 443.15
_chemical_name_systematic
; 
 ? 
;
_space_group_IT_number 142
_symmetry_cell_setting tetragonal
_symmetry_space_group_name_Hall '-I 4bd 2c'
_symmetry_space_group_name_H-M 'I 41/a c d :2'
_atom_sites_solution_hydrogens geom
_atom_sites_solution_primary direct
_atom_sites_solution_secondary difmap
_audit_creation_method SHELXL-97
_cell_angle_alpha 90.00
_cell_angle_beta 90.00
_cell_angle_gamma 90.00
_cell_formula_units_Z 8
_cell_length_a 15.8008(11)
_cell_length_b 15.8008(11)
_cell_length_c 16.9668(10)
_cell_measurement_reflns_used 2994
_cell_measurement_temperature 103(2)
_cell_measurement_theta_max 26.45
_cell_measurement_theta_min 2.58
_cell_volume 4236.0(5)
_computing_cell_refinement 'Bruker SAINT'
_computing_data_collection 'Bruker APEX2'
_computing_data_reduction 'Bruker SAINT'
_computing_molecular_graphics 'Bruker SHELXTL'
_computing_publication_material 'Bruker SHELXTL'
_computing_structure_refinement 'SHELXL-97 (Sheldrick, 2008)'
_computing_structure_solution 'SHELXS-97 (Sheldrick, 2008)'
_diffrn_ambient_temperature 103(2)
_diffrn_measured_fraction_theta_full 0.999
_diffrn_measured_fraction_theta_max 0.999
_diffrn_measurement_device_type 'Bruker APEX-II CCD'
_diffrn_measurement_method '\f and \w scans'
_diffrn_radiation_monochromator graphite
_diffrn_radiation_source 'fine-focus sealed tube'
_diffrn_radiation_type MoK\a
_diffrn_radiation_wavelength 0.71073
_diffrn_reflns_av_R_equivalents 0.1652
_diffrn_reflns_av_sigmaI/netI 0.0496
_diffrn_reflns_limit_h_max 19
_diffrn_reflns_limit_h_min -19
_diffrn_reflns_limit_k_max 19
_diffrn_reflns_limit_k_min -17
_diffrn_reflns_limit_l_max 20
_diffrn_reflns_limit_l_min -20
_diffrn_reflns_number 10486
_diffrn_reflns_theta_full 25.99
_diffrn_reflns_theta_max 25.99
_diffrn_reflns_theta_min 3.01
_exptl_absorpt_coefficient_mu 0.976
_exptl_absorpt_correction_T_max 0.9620
_exptl_absorpt_correction_T_min 0.6962
_exptl_absorpt_correction_type multi-scan
_exptl_absorpt_process_details sadabs
_exptl_crystal_colour yellow
_exptl_crystal_density_diffrn 1.390
_exptl_crystal_description needle
_exptl_crystal_F_000 1824
_exptl_crystal_size_max 0.40
_exptl_crystal_size_mid 0.06
_exptl_crystal_size_min 0.04
_refine_diff_density_max 0.510
_refine_diff_density_min -0.621
_refine_diff_density_rms 0.108
_refine_ls_extinction_method none
_refine_ls_goodness_of_fit_ref 1.333
_refine_ls_hydrogen_treatment constr
_refine_ls_matrix_type full
_refine_ls_number_parameters 63
_refine_ls_number_reflns 1049
_refine_ls_number_restraints 0
_refine_ls_restrained_S_all 1.333
_refine_ls_R_factor_all 0.1369
_refine_ls_R_factor_gt 0.1241
_refine_ls_shift/su_max 0.001
_refine_ls_shift/su_mean 0.000
_refine_ls_structure_factor_coef Fsqd
_refine_ls_weighting_details 'calc w=1/[\s^2^(Fo^2^)+(0.0000P)^2^+110.9735P] where P=(Fo^2^+2Fc^2^)/3'
_refine_ls_weighting_scheme calc
_refine_ls_wR_factor_gt 0.2367
_refine_ls_wR_factor_ref 0.2426
_reflns_number_gt 872
_reflns_number_total 1049
_reflns_threshold_expression >2sigma(I)
_cod_data_source_file jo200284a_si_002.cif
_cod_data_source_block chan81s
_cod_original_sg_symbol_H-M 'I 41/a c d'
_cod_database_code 4026383

loop_
_symmetry_equiv_pos_as_xyz
'x, y, z'
'-x+1/2, -y, z+1/2'
'-y+1/4, x+3/4, z+1/4'
'y+1/4, -x+1/4, z+3/4'
'-x+1/2, y, -z'
'x, -y, -z+1/2'
'y+1/4, x+3/4, -z+3/4'
'-y+1/4, -x+1/4, -z+1/4'
'x+1/2, y+1/2, z+1/2'
'-x+1, -y+1/2, z+1'
'-y+3/4, x+5/4, z+3/4'
'y+3/4, -x+3/4, z+5/4'
'-x+1, y+1/2, -z+1/2'
'x+1/2, -y+1/2, -z+1'
'y+3/4, x+5/4, -z+5/4'
'-y+3/4, -x+3/4, -z+3/4'
'-x, -y, -z'
'x-1/2, y, -z-1/2'
'y-1/4, -x-3/4, -z-1/4'
'-y-1/4, x-1/4, -z-3/4'
'x-1/2, -y, z'
'-x, y, z-1/2'
'-y-1/4, -x-3/4, z-3/4'
'y-1/4, x-1/4, z-1/4'
'-x+1/2, -y+1/2, -z+1/2'
'x, y+1/2, -z'
'y+1/4, -x-1/4, -z+1/4'
'-y+1/4, x+1/4, -z-1/4'
'x, -y+1/2, z+1/2'
'-x+1/2, y+1/2, z'
'-y+1/4, -x-1/4, z-1/4'
'y+1/4, x+1/4, z+1/4'

loop_
_atom_site_label
_atom_site_type_symbol
_atom_site_fract_x
_atom_site_fract_y
_atom_site_fract_z
_atom_site_U_iso_or_equiv
_atom_site_adp_type
_atom_site_occupancy
_atom_site_symmetry_multiplicity
_atom_site_calc_flag
_atom_site_refinement_flags
C1 C 0.0768(6) 0.4029(6) 1.0330(5) 0.035(2) Uani 1 1 d .
H1 H 0.0488 0.4329 1.0739 0.042 Uiso 1 1 calc R
C2 C 0.1205(6) 0.4482(6) 0.9771(5) 0.043(2) Uani 1 1 d .
H2 H 0.1235 0.5082 0.9797 0.052 Uiso 1 1 calc R
C3 C 0.1599(9) 0.4044(8) 0.9169(5) 0.062(3) Uani 1 1 d .
H3 H 0.1928 0.4332 0.8785 0.075 Uiso 1 1 calc R
C4 C 0.1506(7) 0.3207(7) 0.9143(5) 0.056(3) Uani 1 1 d .
H4 H 0.1726 0.2897 0.8709 0.067 Uiso 1 1 calc R
C5 C 0.1091(7) 0.2785(7) 0.9743(5) 0.053(3) Uani 1 1 d .
H5 H 0.1075 0.2184 0.9732 0.064 Uiso 1 1 calc R
Cl1 Cl -0.10849(16) 0.35849(16) 1.1250 0.0508(10) Uani 1 2 d S
Fe1 Fe 0.0000 0.2500 1.1250 0.0397(7) Uani 1 4 d S
N1 N 0.0720(6) 0.3183(5) 1.0325(4) 0.0391(19) Uani 1 1 d .

loop_
_atom_site_aniso_label
_atom_site_aniso_U_11
_atom_site_aniso_U_22
_atom_site_aniso_U_33
_atom_site_aniso_U_23
_atom_site_aniso_U_13
_atom_site_aniso_U_12
C1 0.030(5) 0.045(5) 0.030(4) 0.008(4) -0.008(4) 0.005(4)
C2 0.042(6) 0.050(6) 0.038(5) 0.003(4) -0.014(4) -0.019(5)
C3 0.092(10) 0.066(8) 0.028(5) -0.005(5) 0.004(6) -0.048(7)
C4 0.067(7) 0.067(8) 0.033(5) -0.025(5) 0.021(5) -0.043(6)
C5 0.079(8) 0.050(6) 0.030(4) -0.012(4) 0.018(5) -0.035(6)
Cl1 0.0603(14) 0.0603(14) 0.0318(16) 0.0067(13) 0.0067(13) 0.0130(18)
Fe1 0.0524(11) 0.0524(11) 0.0143(10) 0.000 0.000 -0.0022(15)
N1 0.060(6) 0.040(5) 0.017(3) -0.001(3) 0.002(4) -0.009(4)

loop_
_atom_type_symbol
_atom_type_description
_atom_type_scat_dispersion_real
_atom_type_scat_dispersion_imag
_atom_type_scat_source
C C 0.0033 0.0016 'International Tables Vol C Tables 4.2.6.8 and 6.1.1.4'
H H 0.0000 0.0000 'International Tables Vol C Tables 4.2.6.8 and 6.1.1.4'
N N 0.0061 0.0033 'International Tables Vol C Tables 4.2.6.8 and 6.1.1.4'
Cl Cl 0.1484 0.1585 'International Tables Vol C Tables 4.2.6.8 and 6.1.1.4'
Fe Fe 0.3463 0.8444 'International Tables Vol C Tables 4.2.6.8 and 6.1.1.4'

loop_
_geom_angle_atom_site_label_1
_geom_angle_atom_site_label_2
_geom_angle_atom_site_label_3
_geom_angle
_geom_angle_site_symmetry_1
_geom_angle_site_symmetry_3
N1 C1 C2 122.9(9) . .
N1 C1 H1 118.5 . .
C2 C1 H1 118.5 . .
C1 C2 C3 118.4(9) . .
C1 C2 H2 120.8 . .
C3 C2 H2 120.8 . .
C4 C3 C2 118.2(9) . .
C4 C3 H3 120.9 . .
C2 C3 H3 120.9 . .
C3 C4 C5 120.5(10) . .
C3 C4 H4 119.7 . .
C5 C4 H4 119.7 . .
N1 C5 C4 122.4(10) . .
N1 C5 H5 118.8 . .
C4 C5 H5 118.8 . .
N1 Fe1 N1 177.8(5) 15_446 10_454
N1 Fe1 N1 89.9(4) 15_446 8_557
N1 Fe1 N1 90.1(4) 10_454 8_557
N1 Fe1 N1 90.1(4) 15_446 .
N1 Fe1 N1 89.9(4) 10_454 .
N1 Fe1 N1 177.8(5) 8_557 .
N1 Fe1 Cl1 88.9(2) 15_446 .
N1 Fe1 Cl1 88.9(2) 10_454 .
N1 Fe1 Cl1 91.1(2) 8_557 .
N1 Fe1 Cl1 91.1(2) . .
N1 Fe1 Cl1 91.1(2) 15_446 10_454
N1 Fe1 Cl1 91.1(2) 10_454 10_454
N1 Fe1 Cl1 88.9(2) 8_557 10_454
N1 Fe1 Cl1 88.9(2) . 10_454
Cl1 Fe1 Cl1 180.0 . 10_454
C5 N1 C1 117.3(8) . .
C5 N1 Fe1 122.0(6) . .
C1 N1 Fe1 120.6(6) . .

loop_
_geom_bond_atom_site_label_1
_geom_bond_atom_site_label_2
_geom_bond_distance
_geom_bond_site_symmetry_2
C1 N1 1.339(12) .
C1 C2 1.375(12) .
C1 H1 0.9500 .
C2 C3 1.382(15) .
C2 H2 0.9500 .
C3 C4 1.332(15) .
C3 H3 0.9500 .
C4 C5 1.382(12) .
C4 H4 0.9500 .
C5 N1 1.309(12) .
C5 H5 0.9500 .
Cl1 Fe1 2.424(4) .
Fe1 N1 2.218(7) 15_446
Fe1 N1 2.218(7) 10_454
Fe1 N1 2.218(7) 8_557
Fe1 N1 2.218(7) .
Fe1 Cl1 2.424(4) 10_454
